data_1534620
loop_
_publ_author_name
'Lissner, F.'
'Schleid, T.'

_publ_section_title
;
 Pr4 N2 S3 und Pr4 N2 Se3: Zwei nicht-isotype
 Praseodymium(III)-Nitridchalkogenide
;
_journal_name_full 'Zeitschrift fuer Anorganische und Allgemeine Chemie'
_journal_page_first 427
_journal_page_last 432
_journal_volume 631
_journal_year 2005
_chemical_formula_sum 'N2 Pr4 S3'
_chemical_name_systematic 'Pr4 N2 S3'
_space_group_IT_number 15
_symmetry_space_group_name_Hall '-C 2yc'
_symmetry_space_group_name_H-M 'C 1 2/c 1'
_cell_angle_alpha 90
_cell_angle_beta 134.546
_cell_angle_gamma 90
_cell_formula_units_Z 8
_cell_length_a 17.8857
_cell_length_b 9.8604
_cell_length_c 12.6649
_cell_volume 1591.847
_citation_journal_id_ASTM ZAACAB
_cod_data_source_file Lissner_ZAACAB_2005_877.cif
_cod_data_source_block N2Pr4S3
_cod_database_code 1534620

loop_
_symmetry_equiv_pos_as_xyz
x,y,z
-x,y,-z+1/2
-x,-y,-z
x,-y,z-1/2
x+1/2,y+1/2,z
-x+1/2,y+1/2,-z+1/2
-x+1/2,-y+1/2,-z
x+1/2,-y+1/2,z-1/2

loop_
_atom_site_label
_atom_site_type_symbol
_atom_site_fract_x
_atom_site_fract_y
_atom_site_fract_z
_atom_site_occupancy
_atom_site_U_iso_or_equiv
S4 S-2 0.25 0.25 0.5 1 0.0
Pr2 Pr+3 0.13444 0.05083 0.5222 1 0.0
N1 N-3 0.0849 0.2685 0.5378 1 0.0
Pr3 Pr+3 0.32321 0.04244 0.43649 1 0.0
N2 N-3 0.1921 0.4952 0.2582 1 0.0
Pr4 Pr+3 0.38438 0.19806 0.255 1 0.0
S1 S-2 0 0.4784 0.25 1 0.0
Pr1 Pr+3 0.09176 0.29766 0.18418 1 0.0
S3 S-2 0.09841 0.0032 0.2246 1 0.0
S2 S-2 0.13926 0.2515 0.0072 1 0.0
